data_7239423
loop_
_publ_author_name
'Sarkar, Swarbhanu'
'Chatterjee, Nivedita'
'Roy, Manas'
'Pal, Rammyani'
'Sarkar, Sabyasachi'
'Sen, Asish Kumar'

_publ_section_title
;
 Nanodomain cubic cuprous oxide as reusable catalyst in one-pot synthesis
 of
 3-alkyl/aryl-3-(pyrrole-2-yl/indole-3-yl)-2-phenyl-2,3-dihydro-isoindolinones
 in aqueous medium
;
_journal_issue 14
_journal_name_full 'RSC Advances'
_journal_page_first 7024
_journal_paper_doi 10.1039/c3ra46168h
_journal_volume 4
_journal_year 2014
_chemical_formula_moiety C25
_chemical_formula_sum 'C25 H19 F N2 O'
_chemical_formula_weight 382.42
_chemical_name_common 3-Benzyl-2-(4-fluoro-phenyl)-3-(1H-pyrrol-2-yl)-2,3-dihydro-isoindol-1-one
_space_group_IT_number 2
_space_group_name_Hall '-P 1'
_space_group_name_H-M_alt 'P -1'
_symmetry_cell_setting triclinic
_symmetry_space_group_name_H-M 'P -1'
_atom_sites_solution_hydrogens geom
_atom_sites_solution_primary direct
_atom_sites_solution_secondary difmap
_audit_creation_method SHELXL-97
_cell_angle_alpha 65.601(4)
_cell_angle_beta 82.825(3)
_cell_angle_gamma 74.204(2)
_cell_formula_units_Z 2
_cell_length_a 9.384(2)
_cell_length_b 10.889(3)
_cell_length_c 11.239(3)
_cell_measurement_temperature 296(2)
_cell_volume 1006.3(4)
_computing_structure_refinement 'SHELXL-97 (Sheldrick, 1997)'
_computing_structure_solution 'SHELXS-97 (Sheldrick, 1990)'
_diffrn_ambient_temperature 296(2)
_diffrn_measured_fraction_theta_full 0.938
_diffrn_measured_fraction_theta_max 0.938
_diffrn_radiation_monochromator graphite
_diffrn_radiation_source 'fine-focus sealed tube'
_diffrn_radiation_type MoK\a
_diffrn_radiation_wavelength 0.71073
_diffrn_reflns_av_R_equivalents 0.0558
_diffrn_reflns_av_sigmaI/netI 0.1238
_diffrn_reflns_limit_h_max 11
_diffrn_reflns_limit_h_min -10
_diffrn_reflns_limit_k_max 12
_diffrn_reflns_limit_k_min -12
_diffrn_reflns_limit_l_max 13
_diffrn_reflns_limit_l_min -13
_diffrn_reflns_number 4336
_diffrn_reflns_theta_full 25.00
_diffrn_reflns_theta_max 25.00
_diffrn_reflns_theta_min 2.12
_exptl_absorpt_coefficient_mu 0.084
_exptl_crystal_density_diffrn 1.262
_exptl_crystal_density_method 'not measured'
_exptl_crystal_F_000 400
_refine_diff_density_max 0.539
_refine_diff_density_min -0.409
_refine_diff_density_rms 0.124
_refine_ls_extinction_method none
_refine_ls_goodness_of_fit_ref 1.487
_refine_ls_hydrogen_treatment mixed
_refine_ls_matrix_type full
_refine_ls_number_parameters 262
_refine_ls_number_reflns 3329
_refine_ls_number_restraints 0
_refine_ls_restrained_S_all 1.487
_refine_ls_R_factor_all 0.1760
_refine_ls_R_factor_gt 0.0643
_refine_ls_shift/su_max 0.000
_refine_ls_shift/su_mean 0.000
_refine_ls_structure_factor_coef Fsqd
_refine_ls_weighting_details 'calc w=1/[\s^2^(Fo^2^)+(0.1000P)^2^+0.0000P] where P=(Fo^2^+2Fc^2^)/3'
_refine_ls_weighting_scheme calc
_refine_ls_wR_factor_gt 0.1765
_refine_ls_wR_factor_ref 0.2151
_reflns_number_gt 2300
_reflns_number_total 3329
_reflns_threshold_expression >2sigma(I)
_cod_data_source_file c3ra46168h.txt
_cod_data_source_block aks_ss_b2_aug13_0m
_cod_depositor_comments
;
The following automatic conversions were performed:

data item '_symmetry_cell_setting' value 'Triclinic' was changed to
'triclinic' in accordance with the
/home/saulius/struct/COD-crude-data/automatic-downloads/DataCite-retrospective/RSC/depositions/lib/dictionaries/cif_core.dic
dictionary named 'cif_core.dic' version 2.4.2 last updated on
2011-04-26.

Automatic conversion script
Id: cif_fix_values 6909 2019-04-08 15:41:33Z antanas 
;
_cod_original_cell_volume 1006.2(4)
_cod_original_sg_symbol_H-M P-1
_cod_database_code 7239423

loop_
_symmetry_equiv_pos_as_xyz
'x, y, z'
'-x, -y, -z'

loop_
_atom_site_label
_atom_site_type_symbol
_atom_site_fract_x
_atom_site_fract_y
_atom_site_fract_z
_atom_site_U_iso_or_equiv
_atom_site_adp_type
_atom_site_occupancy
_atom_site_symmetry_multiplicity
_atom_site_calc_flag
_atom_site_refinement_flags
C1 C 0.5199(3) 0.0528(2) 0.3379(2) 0.0451(6) Uani 1 1 d .
C2 C 0.6779(3) -0.0184(3) 0.3576(2) 0.0502(6) Uani 1 1 d .
C3 C 0.7428(4) -0.1603(3) 0.4086(3) 0.0687(8) Uani 1 1 d .
H3 H 0.6864 -0.2253 0.4326 0.082 Uiso 1 1 calc R
C4 C 0.8951(4) -0.2007(4) 0.4222(4) 0.0887(12) Uani 1 1 d .
H4 H 0.9427 -0.2948 0.4537 0.106 Uiso 1 1 calc R
C5 C 0.9775(4) -0.1028(4) 0.3895(4) 0.0860(11) Uani 1 1 d .
H5 H 1.0793 -0.1328 0.4021 0.103 Uiso 1 1 calc R
C6 C 0.9118(3) 0.0391(3) 0.3382(3) 0.0695(9) Uani 1 1 d .
H6 H 0.9677 0.1042 0.3160 0.083 Uiso 1 1 calc R
C7 C 0.7589(3) 0.0801(3) 0.3213(3) 0.0495(6) Uani 1 1 d .
C8 C 0.6595(2) 0.2261(2) 0.2668(2) 0.0442(6) Uani 1 1 d .
C9 C 0.3725(2) 0.2984(2) 0.2544(2) 0.0423(6) Uani 1 1 d .
C10 C 0.2651(3) 0.2815(3) 0.1915(3) 0.0641(8) Uani 1 1 d .
H10 H 0.2817 0.2027 0.1735 0.077 Uiso 1 1 calc R
C11 C 0.1328(3) 0.3831(3) 0.1554(4) 0.0772(10) Uani 1 1 d .
H11 H 0.0604 0.3724 0.1135 0.093 Uiso 1 1 calc R
C12 C 0.1102(3) 0.4978(3) 0.1818(3) 0.0630(8) Uani 1 1 d .
C13 C 0.2129(3) 0.5183(3) 0.2415(3) 0.0581(7) Uani 1 1 d .
H13 H 0.1954 0.5987 0.2571 0.070 Uiso 1 1 calc R
C14 C 0.3450(2) 0.4170(3) 0.2792(3) 0.0506(6) Uani 1 1 d .
H14 H 0.4157 0.4292 0.3216 0.061 Uiso 1 1 calc R
C15 C 0.6860(3) 0.3038(3) 0.1192(3) 0.0587(7) Uani 1 1 d .
H15A H 0.6160 0.3940 0.0893 0.070 Uiso 1 1 calc R
H15B H 0.7846 0.3196 0.1064 0.070 Uiso 1 1 calc R
C16 C 0.6713(3) 0.2298(3) 0.0352(3) 0.0575(7) Uani 1 1 d .
C17 C 0.7836(4) 0.1251(5) 0.0211(4) 0.1033(15) Uani 1 1 d .
H17 H 0.8712 0.0973 0.0660 0.124 Uiso 1 1 calc R
C18 C 0.7696(6) 0.0600(6) -0.0581(5) 0.142(2) Uani 1 1 d .
H18 H 0.8478 -0.0098 -0.0667 0.171 Uiso 1 1 calc R
C19 C 0.6412(6) 0.0981(5) -0.1235(4) 0.1143(17) Uani 1 1 d .
H19 H 0.6308 0.0541 -0.1763 0.137 Uiso 1 1 calc R
C20 C 0.5297(5) 0.2001(4) -0.1105(4) 0.0895(11) Uani 1 1 d .
H20 H 0.4418 0.2261 -0.1547 0.107 Uiso 1 1 calc R
C21 C 0.5432(4) 0.2670(3) -0.0328(3) 0.0673(8) Uani 1 1 d .
H21 H 0.4650 0.3379 -0.0263 0.081 Uiso 1 1 calc R
C22 C 0.6774(2) 0.3083(2) 0.3428(3) 0.0427(6) Uani 1 1 d .
C23 C 0.7253(3) 0.4278(3) 0.3034(3) 0.0560(7) Uani 1 1 d .
H23 H 0.7551 0.4792 0.2195 0.067 Uiso 1 1 calc R
C24 C 0.7205(3) 0.4575(3) 0.4153(3) 0.0639(8) Uani 1 1 d .
H24 H 0.7474 0.5322 0.4184 0.077 Uiso 1 1 calc R
C25 C 0.6698(3) 0.3577(3) 0.5170(3) 0.0555(7) Uani 1 1 d .
H25 H 0.6547 0.3527 0.6021 0.067 Uiso 1 1 calc R
F1 F -0.01908(18) 0.5991(2) 0.1421(2) 0.0970(8) Uani 1 1 d .
N1 N 0.64462(19) 0.2657(2) 0.4732(2) 0.0455(5) Uani 1 1 d .
H1 H 0.6132 0.1927 0.5203 0.055 Uiso 1 1 calc R
N2 N 0.5097(2) 0.19363(19) 0.29097(19) 0.0418(5) Uani 1 1 d .
O1 O 0.4138(2) -0.00085(18) 0.36231(19) 0.0566(5) Uani 1 1 d .

loop_
_atom_site_aniso_label
_atom_site_aniso_U_11
_atom_site_aniso_U_22
_atom_site_aniso_U_33
_atom_site_aniso_U_23
_atom_site_aniso_U_13
_atom_site_aniso_U_12
C1 0.0642(14) 0.0442(12) 0.0270(13) -0.0110(11) 0.0020(11) -0.0198(11)
C2 0.0693(15) 0.0454(13) 0.0319(15) -0.0141(12) 0.0010(12) -0.0106(11)
C3 0.092(2) 0.0490(15) 0.055(2) -0.0186(15) -0.0029(17) -0.0042(14)
C4 0.107(3) 0.0590(19) 0.082(3) -0.026(2) -0.021(2) 0.0137(18)
C5 0.0701(19) 0.092(3) 0.084(3) -0.041(2) -0.0232(19) 0.0190(18)
C6 0.0573(15) 0.078(2) 0.073(2) -0.0337(18) -0.0112(15) -0.0043(14)
C7 0.0529(13) 0.0575(15) 0.0355(15) -0.0187(13) -0.0015(11) -0.0086(11)
C8 0.0442(12) 0.0470(13) 0.0365(15) -0.0088(12) 0.0011(11) -0.0166(10)
C9 0.0457(12) 0.0458(13) 0.0268(13) 0.0005(11) 0.0004(10) -0.0220(10)
C10 0.0664(16) 0.0606(16) 0.066(2) -0.0168(16) -0.0139(15) -0.0248(13)
C11 0.0608(16) 0.080(2) 0.084(3) -0.013(2) -0.0260(17) -0.0264(15)
C12 0.0476(14) 0.0565(16) 0.064(2) 0.0008(15) -0.0077(14) -0.0161(11)
C13 0.0541(14) 0.0512(14) 0.0577(19) -0.0096(14) -0.0028(13) -0.0136(11)
C14 0.0492(13) 0.0518(14) 0.0473(16) -0.0127(13) -0.0044(12) -0.0164(11)
C15 0.0604(15) 0.0648(17) 0.0476(19) -0.0114(15) 0.0036(13) -0.0293(13)
C16 0.0667(15) 0.0668(17) 0.0270(15) -0.0052(14) 0.0088(12) -0.0234(13)
C17 0.091(2) 0.141(4) 0.068(3) -0.056(3) -0.010(2) 0.013(2)
C18 0.173(4) 0.150(5) 0.084(3) -0.074(4) -0.025(3) 0.045(4)
C19 0.191(5) 0.095(3) 0.058(2) -0.035(2) -0.019(3) -0.023(3)
C20 0.119(3) 0.104(3) 0.051(2) -0.024(2) -0.006(2) -0.045(2)
C21 0.0834(19) 0.0693(18) 0.0403(17) -0.0085(15) -0.0032(15) -0.0250(15)
C22 0.0390(11) 0.0414(12) 0.0396(16) -0.0054(12) -0.0015(10) -0.0138(9)
C23 0.0559(14) 0.0497(14) 0.0587(19) -0.0119(14) 0.0033(13) -0.0241(11)
C24 0.0663(16) 0.0501(15) 0.083(2) -0.0294(17) -0.0060(16) -0.0204(13)
C25 0.0569(14) 0.0520(15) 0.0608(19) -0.0260(15) -0.0090(13) -0.0087(12)
F1 0.0563(10) 0.0790(13) 0.127(2) -0.0133(14) -0.0277(11) -0.0047(9)
N1 0.0486(10) 0.0410(11) 0.0429(14) -0.0095(10) -0.0058(9) -0.0138(8)
N2 0.0491(10) 0.0394(10) 0.0328(12) -0.0060(9) -0.0015(9) -0.0173(8)
O1 0.0765(11) 0.0512(10) 0.0445(12) -0.0115(9) 0.0070(9) -0.0346(9)

loop_
_atom_type_symbol
_atom_type_description
_atom_type_scat_dispersion_real
_atom_type_scat_dispersion_imag
_atom_type_scat_source
C C 0.0033 0.0016 'International Tables Vol C Tables 4.2.6.8 and 6.1.1.4'
H H 0.0000 0.0000 'International Tables Vol C Tables 4.2.6.8 and 6.1.1.4'
N N 0.0061 0.0033 'International Tables Vol C Tables 4.2.6.8 and 6.1.1.4'
O O 0.0106 0.0060 'International Tables Vol C Tables 4.2.6.8 and 6.1.1.4'
F F 0.0171 0.0103 'International Tables Vol C Tables 4.2.6.8 and 6.1.1.4'

loop_
_geom_angle_atom_site_label_1
_geom_angle_atom_site_label_2
_geom_angle_atom_site_label_3
_geom_angle
O1 C1 N2 125.2(2)
O1 C1 C2 127.6(2)
N2 C1 C2 107.2(2)
C7 C2 C3 122.6(3)
C7 C2 C1 108.8(2)
C3 C2 C1 128.6(3)
C4 C3 C2 117.1(3)
C3 C4 C5 120.9(3)
C4 C5 C6 121.6(3)
C5 C6 C7 117.6(3)
C2 C7 C6 120.1(3)
C2 C7 C8 111.1(2)
C6 C7 C8 128.7(3)
N2 C8 C7 100.25(18)
N2 C8 C22 111.75(19)
C7 C8 C22 110.63(17)
N2 C8 C15 110.35(18)
C7 C8 C15 112.4(2)
C22 C8 C15 111.1(2)
C14 C9 C10 118.8(2)
C14 C9 N2 121.47(18)
C10 C9 N2 119.7(2)
C9 C10 C11 119.8(3)
C12 C11 C10 119.5(2)
C13 C12 C11 122.2(3)
C13 C12 F1 118.9(3)
C11 C12 F1 118.8(2)
C12 C13 C14 118.8(2)
C9 C14 C13 120.8(2)
C16 C15 C8 115.1(2)
C17 C16 C21 117.0(3)
C17 C16 C15 122.3(3)
C21 C16 C15 120.6(3)
C16 C17 C18 121.7(3)
C19 C18 C17 120.1(4)
C20 C19 C18 119.1(4)
C19 C20 C21 121.3(4)
C16 C21 C20 120.8(3)
N1 C22 C23 108.2(2)
N1 C22 C8 120.9(2)
C23 C22 C8 130.9(3)
C22 C23 C24 106.7(3)
C25 C24 C23 107.8(2)
C24 C25 N1 108.3(3)
C22 N1 C25 109.0(2)
C1 N2 C9 123.71(18)
C1 N2 C8 112.34(18)
C9 N2 C8 123.55(18)

loop_
_geom_bond_atom_site_label_1
_geom_bond_atom_site_label_2
_geom_bond_distance
C1 O1 1.234(3)
C1 N2 1.380(3)
C1 C2 1.470(4)
C2 C7 1.378(4)
C2 C3 1.389(4)
C3 C4 1.384(5)
C4 C5 1.387(5)
C5 C6 1.391(5)
C6 C7 1.394(4)
C7 C8 1.518(3)
C8 N2 1.507(3)
C8 C22 1.519(3)
C8 C15 1.543(4)
C9 C14 1.382(3)
C9 C10 1.391(3)
C9 N2 1.440(3)
C10 C11 1.392(4)
C11 C12 1.356(4)
C12 C13 1.353(4)
C12 F1 1.374(3)
C13 C14 1.390(3)
C15 C16 1.510(4)
C16 C17 1.374(5)
C16 C21 1.379(4)
C17 C18 1.383(5)
C18 C19 1.365(7)
C19 C20 1.347(6)
C20 C21 1.383(4)
C22 N1 1.364(3)
C22 C23 1.372(3)
C23 C24 1.415(4)
C24 C25 1.354(4)
C25 N1 1.366(3)
